data_1570814
loop_
_publ_author_name
'Morales, Agust&#xed;n'
'Gon&#xe7;alves, Caroline'
'Sournia-Saquet, Alix'
'Vendier, Laure'
'Lled&#xf3;s, Agust&#xed;'
'Basl&#xe9;, Olivier'
'Bontemps, S&#xe9;bastien'

_publ_section_title
;
 Single electron reduction of NHC-CO<sub>2</sub>-borane compounds.
;
_journal_issue 9
_journal_name_full 'Chemical science'
_journal_page_first 3165
_journal_page_last 3173
_journal_paper_doi 10.1039/d3sc06325a
_journal_volume 15
_journal_year 2024
_chemical_formula_moiety 'C42 H32 B F15 N2 O2'
_chemical_formula_sum 'C42 H32 B F15 N2 O2'
_chemical_formula_weight 892.50
_space_group_crystal_system monoclinic
_space_group_IT_number 9
_space_group_name_Hall 'C -2yc'
_space_group_name_H-M_alt 'C 1 c 1'
_atom_sites_solution_hydrogens geom
_audit_creation_method SHELXL-2018/3
_audit_update_record
;
2023-11-09 deposited with the CCDC.	2024-01-19 downloaded from the CCDC.
;
_cell_angle_alpha 90
_cell_angle_beta 92.130(2)
_cell_angle_gamma 90
_cell_formula_units_Z 4
_cell_length_a 11.4874(2)
_cell_length_b 20.6397(4)
_cell_length_c 15.6705(3)
_cell_measurement_reflns_used 14591
_cell_measurement_temperature 100(2)
_cell_measurement_theta_max 79.4170
_cell_measurement_theta_min 4.2880
_cell_volume 3712.85(12)
_computing_structure_refinement 'SHELXL-2018/3 (Sheldrick, 2018)'
_computing_structure_solution 'SHELXT 2018/2 (Sheldrick, 2018)'
_diffrn_ambient_environment N~2~
_diffrn_ambient_temperature 99.99(10)
_diffrn_detector 'Hybrid Pixel Array Detector'
_diffrn_detector_area_resol_mean 10.0000
_diffrn_detector_type HyPix
_diffrn_measured_fraction_theta_full 1.000
_diffrn_measured_fraction_theta_max 0.980
_diffrn_measurement_device 'four-circle diffractometer'
_diffrn_measurement_device_type 'XtaLAB Synergy, Dualflex, HyPix'
_diffrn_radiation_monochromator mirror
_diffrn_radiation_probe x-ray
_diffrn_radiation_type 'Cu K\a'
_diffrn_radiation_wavelength 1.54184
_diffrn_reflns_av_R_equivalents 0.0228
_diffrn_reflns_av_unetI/netI 0.0226
_diffrn_reflns_Laue_measured_fraction_full 1.000
_diffrn_reflns_Laue_measured_fraction_max 0.980
_diffrn_reflns_limit_h_max 14
_diffrn_reflns_limit_h_min -14
_diffrn_reflns_limit_k_max 26
_diffrn_reflns_limit_k_min -18
_diffrn_reflns_limit_l_max 18
_diffrn_reflns_limit_l_min -19
_diffrn_reflns_number 18464
_diffrn_reflns_point_group_measured_fraction_full 0.811
_diffrn_reflns_point_group_measured_fraction_max 0.763
_diffrn_reflns_theta_full 67.684
_diffrn_reflns_theta_max 80.522
_diffrn_reflns_theta_min 4.284
_diffrn_source 'micro-focus sealed X-ray tube'
_diffrn_source_type 'PhotonJet (Cu) X-ray Source'
_exptl_absorpt_coefficient_mu 1.321
_exptl_absorpt_correction_T_max 1.00000
_exptl_absorpt_correction_T_min 0.61653
_exptl_absorpt_correction_type multi-scan
_exptl_absorpt_process_details
;
CrysAlisPro 1.171.41.120a (Rigaku Oxford Diffraction, 2021)
Empirical absorption correction using spherical harmonics,
implemented in SCALE3 ABSPACK scaling algorithm.
;
_exptl_crystal_colour colourless
_exptl_crystal_density_diffrn 1.597
_exptl_crystal_description plate
_exptl_crystal_F_000 1816
_exptl_crystal_size_max 0.180
_exptl_crystal_size_mid 0.100
_exptl_crystal_size_min 0.03
_refine_diff_density_max 0.268
_refine_diff_density_min -0.179
_refine_diff_density_rms 0.038
_refine_ls_abs_structure_details
;
 Refined as an inversion twin.
;
_refine_ls_abs_structure_Flack 0.04(8)
_refine_ls_extinction_coef 0.00033(5)
_refine_ls_extinction_expression Fc^*^=kFc[1+0.001xFc^2^\l^3^/sin(2\q)]^-1/4^
_refine_ls_extinction_method 'SHELXL-2018/3 (Sheldrick 2018)'
_refine_ls_goodness_of_fit_ref 1.059
_refine_ls_hydrogen_treatment constr
_refine_ls_matrix_type full
_refine_ls_number_parameters 561
_refine_ls_number_reflns 6206
_refine_ls_number_restraints 2
_refine_ls_restrained_S_all 1.059
_refine_ls_R_factor_all 0.0270
_refine_ls_R_factor_gt 0.0264
_refine_ls_shift/su_max 0.000
_refine_ls_shift/su_mean 0.000
_refine_ls_structure_factor_coef Fsqd
_refine_ls_weighting_details 'w=1/[\s^2^(Fo^2^)+(0.0350P)^2^+1.8608P] where P=(Fo^2^+2Fc^2^)/3'
_refine_ls_weighting_scheme calc
_refine_ls_wR_factor_gt 0.0684
_refine_ls_wR_factor_ref 0.0687
_reflns_Friedel_coverage 0.556
_reflns_Friedel_fraction_full 0.622
_reflns_Friedel_fraction_max 0.546
_reflns_number_gt 6074
_reflns_number_total 6206
_reflns_threshold_expression 'I > 2\s(I)'
_cod_data_source_file d3sc06325a3.cif
_cod_data_source_block AMA173
_cod_depositor_comments 'Adding full bibliography for 1570813--1570816.cif.'
_cod_original_sg_symbol_H-M 'C c'
_cod_database_code 1570814
_shelx_shelxl_version_number 2018/3
_shelx_space_group_comment
;
The symmetry employed for this shelxl refinement is uniquely defined
by the following loop, which should always be used as a source of
symmetry information in preference to the above space-group names.
They are only intended as comments.
;

loop_
_space_group_symop_operation_xyz
'x, y, z'
'x, -y, z+1/2'
'x+1/2, y+1/2, z'
'x+1/2, -y+1/2, z+1/2'

loop_
_atom_site_label
_atom_site_type_symbol
_atom_site_fract_x
_atom_site_fract_y
_atom_site_fract_z
_atom_site_U_iso_or_equiv
_atom_site_adp_type
_atom_site_occupancy
_atom_site_site_symmetry_order
_atom_site_calc_flag
_atom_site_refinement_flags_posn
_atom_site_refinement_flags_adp
_atom_site_refinement_flags_occupancy
_atom_site_disorder_assembly
_atom_site_disorder_group
F34 F 0.54613(13) 0.30145(6) 0.18411(8) 0.0257(3) Uani 1 1 d . . . . .
F35 F 0.46297(11) 0.34810(6) 0.32720(8) 0.0222(3) Uani 1 1 d . . . . .
F11 F 0.30994(12) 0.39213(6) 0.45081(9) 0.0253(3) Uani 1 1 d . . . . .
F15 F 0.04847(13) 0.22568(7) 0.50338(10) 0.0314(3) Uani 1 1 d . . . . .
F22 F 0.77883(12) 0.32764(7) 0.52172(9) 0.0287(3) Uani 1 1 d . . . . .
F13 F 0.44910(13) 0.18627(6) 0.54266(9) 0.0294(3) Uani 1 1 d . . . . .
F24 F 0.44630(13) 0.27563(8) 0.67810(9) 0.0317(3) Uani 1 1 d . . . . .
F12 F 0.09504(12) 0.34889(7) 0.45477(10) 0.0312(3) Uani 1 1 d . . . . .
F33 F 0.69959(14) 0.20089(7) 0.18833(9) 0.0341(3) Uani 1 1 d . . . . .
F14 F 0.22957(14) 0.14422(6) 0.54725(10) 0.0324(3) Uani 1 1 d . . . . .
F26 F 0.81605(14) 0.27569(8) 0.81196(9) 0.0378(4) Uani 1 1 d . . . . .
F37 F 0.70439(16) 0.20109(7) 0.48599(9) 0.0364(4) Uani 1 1 d . . . . .
F23 F 0.91235(13) 0.31258(8) 0.66249(10) 0.0354(4) Uani 1 1 d . . . . .
F25 F 0.58074(15) 0.25802(8) 0.81587(9) 0.0388(4) Uani 1 1 d . . . . .
O1 O 0.53445(14) 0.38768(7) 0.48396(10) 0.0205(3) Uani 1 1 d . . . . .
O2 O 0.61239(13) 0.43459(7) 0.60407(10) 0.0209(3) Uani 1 1 d . . . . .
F36 F 0.77840(19) 0.15374(9) 0.34186(11) 0.0521(5) Uani 1 1 d . . . . .
N2 N 0.44323(15) 0.53778(8) 0.51460(12) 0.0166(3) Uani 1 1 d . . . . .
N1 N 0.58961(15) 0.52951(9) 0.42979(12) 0.0184(4) Uani 1 1 d . . . . .
C44 C 0.53255(17) 0.49994(10) 0.49264(13) 0.0163(4) Uani 1 1 d . . . . .
C9 C 0.56477(17) 0.43534(10) 0.53407(13) 0.0160(4) Uani 1 1 d . . . . .
C38 C 0.35054(17) 0.53121(9) 0.58042(14) 0.0168(4) Uani 1 1 d . . . . .
C61 C 0.23047(18) 0.53190(10) 0.53314(14) 0.0189(4) Uani 1 1 d . . . . .
H61A H 0.222195 0.571733 0.498253 0.023 Uiso 1 1 calc R U . . .
H61B H 0.223344 0.494053 0.494486 0.023 Uiso 1 1 calc R U . . .
C39 C 0.36399(19) 0.46935(10) 0.63395(14) 0.0186(4) Uani 1 1 d . . . . .
H39A H 0.440714 0.469255 0.664890 0.022 Uiso 1 1 calc R U . . .
H39B H 0.359791 0.430885 0.596220 0.022 Uiso 1 1 calc R U . . .
C17 C 0.7262(2) 0.30773(11) 0.59257(14) 0.0227(4) Uani 1 1 d . . . . .
C43 C 0.36224(19) 0.58976(10) 0.64110(15) 0.0201(4) Uani 1 1 d . . . . .
H43A H 0.439279 0.588814 0.671562 0.024 Uiso 1 1 calc R U . . .
H43B H 0.356377 0.630472 0.607819 0.024 Uiso 1 1 calc R U . . .
C28 C 0.54489(19) 0.30123(10) 0.33517(14) 0.0189(4) Uani 1 1 d . . . . .
C47 C 0.44339(19) 0.59207(10) 0.46318(15) 0.0213(4) Uani 1 1 d . . . . .
H47 H 0.389310 0.626854 0.464402 0.026 Uiso 1 1 calc R U . . .
C29 C 0.5841(2) 0.27707(10) 0.25911(14) 0.0204(4) Uani 1 1 d . . . . .
C5 C 0.2506(2) 0.20580(11) 0.52395(15) 0.0250(5) Uani 1 1 d . . . . .
C59 C 0.14624(19) 0.58864(11) 0.65815(15) 0.0223(4) Uani 1 1 d . . . . .
H59A H 0.138501 0.628957 0.624179 0.027 Uiso 1 1 calc R U . . .
H59B H 0.083413 0.587994 0.699709 0.027 Uiso 1 1 calc R U . . .
C30 C 0.6626(2) 0.22666(11) 0.26055(15) 0.0254(5) Uani 1 1 d . . . . .
C6 C 0.3632(2) 0.22907(10) 0.52197(14) 0.0227(4) Uani 1 1 d . . . . .
C46 C 0.53290(19) 0.58723(10) 0.41133(15) 0.0225(4) Uani 1 1 d . . . . .
H46 H 0.553762 0.617909 0.369370 0.027 Uiso 1 1 calc R U . . .
C21 C 0.5614(2) 0.28198(11) 0.66814(15) 0.0240(5) Uani 1 1 d . . . . .
C60 C 0.13432(18) 0.52954(10) 0.59872(15) 0.0214(4) Uani 1 1 d . . . . .
H60 H 0.056294 0.530370 0.568242 0.026 Uiso 1 1 calc R U . . .
C4 C 0.1585(2) 0.24648(12) 0.50206(15) 0.0249(5) Uani 1 1 d . . . . .
C2 C 0.2968(2) 0.33054(10) 0.47769(14) 0.0216(4) Uani 1 1 d . . . . .
C20 C 0.6301(2) 0.27342(11) 0.74211(16) 0.0279(5) Uani 1 1 d . . . . .
C19 C 0.7489(2) 0.28269(12) 0.74042(15) 0.0286(5) Uani 1 1 d . . . . .
C16 C 0.6059(2) 0.29849(10) 0.59016(14) 0.0214(4) Uani 1 1 d . . . . .
C27 C 0.5825(2) 0.28015(10) 0.41588(15) 0.0206(4) Uani 1 1 d . . . . .
C42 C 0.26521(19) 0.58742(11) 0.70592(15) 0.0222(4) Uani 1 1 d . . . . .
H42 H 0.272215 0.625689 0.744912 0.027 Uiso 1 1 calc R U . . .
C49 C 0.69920(18) 0.50808(11) 0.38668(14) 0.0203(4) Uani 1 1 d . . . . .
C3 C 0.1829(2) 0.30901(11) 0.47811(15) 0.0243(5) Uani 1 1 d . . . . .
C31 C 0.7009(3) 0.20282(12) 0.33892(17) 0.0314(6) Uani 1 1 d . . . . .
C32 C 0.6611(2) 0.22901(11) 0.41316(15) 0.0263(5) Uani 1 1 d . . . . .
C53 C 0.8616(2) 0.54483(13) 0.29582(18) 0.0317(5) Uani 1 1 d . . . . .
H53 H 0.894327 0.582656 0.264849 0.038 Uiso 1 1 calc R U . . .
C1 C 0.3926(2) 0.29220(10) 0.50184(14) 0.0210(4) Uani 1 1 d . . . . .
C40 C 0.2661(2) 0.46653(11) 0.69806(15) 0.0226(4) Uani 1 1 d . . . . .
H40 H 0.274037 0.425745 0.732237 0.027 Uiso 1 1 calc R U . . .
C51 C 0.7816(2) 0.43291(13) 0.27974(17) 0.0320(5) Uani 1 1 d . . . . .
H51 H 0.763430 0.396904 0.238681 0.038 Uiso 1 1 calc R U . . .
C41 C 0.2769(2) 0.52482(11) 0.75825(15) 0.0242(5) Uani 1 1 d . . . . .
H41A H 0.353466 0.523887 0.789448 0.029 Uiso 1 1 calc R U . . .
H41B H 0.215188 0.523004 0.800593 0.029 Uiso 1 1 calc R U . . .
C62 C 0.1469(2) 0.46705(11) 0.65049(16) 0.0243(5) Uani 1 1 d . . . . .
H62A H 0.140155 0.429138 0.611912 0.029 Uiso 1 1 calc R U . . .
H62B H 0.084135 0.464332 0.691946 0.029 Uiso 1 1 calc R U . . .
C18 C 0.7979(2) 0.30068(11) 0.66505(16) 0.0266(5) Uani 1 1 d . . . . .
C54 C 0.7491(2) 0.56618(12) 0.33879(18) 0.0294(5) Uani 1 1 d . . . . .
H54A H 0.766530 0.602026 0.379256 0.035 Uiso 1 1 calc R U . . .
H54B H 0.691439 0.581820 0.295014 0.035 Uiso 1 1 calc R U . . .
C58 C 0.8714(2) 0.40977(13) 0.34824(18) 0.0317(5) Uani 1 1 d . . . . .
H58A H 0.839344 0.372546 0.379572 0.038 Uiso 1 1 calc R U . . .
H58B H 0.942974 0.395238 0.320654 0.038 Uiso 1 1 calc R U . . .
C56 C 0.9008(2) 0.46446(14) 0.41047(17) 0.0314(5) Uani 1 1 d . . . . .
H56 H 0.959610 0.448758 0.454399 0.038 Uiso 1 1 calc R U . . .
C57 C 0.9509(2) 0.52182(14) 0.36331(19) 0.0352(6) Uani 1 1 d . . . . .
H57A H 1.023602 0.508824 0.335890 0.042 Uiso 1 1 calc R U . . .
H57B H 0.969596 0.557350 0.403995 0.042 Uiso 1 1 calc R U . . .
C50 C 0.6698(2) 0.45392(13) 0.32344(17) 0.0291(5) Uani 1 1 d . . . . .
H50A H 0.611442 0.469314 0.280014 0.035 Uiso 1 1 calc R U . . .
H50B H 0.636334 0.416607 0.353730 0.035 Uiso 1 1 calc R U . . .
C52 C 0.8319(2) 0.49118(15) 0.23155(17) 0.0345(6) Uani 1 1 d . . . . .
H52A H 0.902831 0.477868 0.202106 0.041 Uiso 1 1 calc R U . . .
H52B H 0.774033 0.507084 0.188081 0.041 Uiso 1 1 calc R U . . .
C55 C 0.7898(2) 0.48547(12) 0.45498(16) 0.0263(5) Uani 1 1 d . . . . .
H55A H 0.758405 0.448678 0.487498 0.032 Uiso 1 1 calc R U . . .
H55B H 0.808020 0.521220 0.495432 0.032 Uiso 1 1 calc R U . . .
B1 B 0.5302(2) 0.31435(11) 0.50151(16) 0.0203(5) Uani 1 1 d . . . . .

loop_
_atom_site_aniso_label
_atom_site_aniso_U_11
_atom_site_aniso_U_22
_atom_site_aniso_U_33
_atom_site_aniso_U_23
_atom_site_aniso_U_13
_atom_site_aniso_U_12
F34 0.0367(7) 0.0259(6) 0.0141(6) 0.0022(5) -0.0044(5) 0.0074(5)
F35 0.0255(6) 0.0230(6) 0.0178(6) -0.0007(5) -0.0043(5) 0.0082(5)
F11 0.0325(7) 0.0175(6) 0.0256(7) 0.0014(5) -0.0040(5) 0.0074(5)
F15 0.0309(7) 0.0357(7) 0.0274(7) -0.0015(6) -0.0022(6) -0.0041(6)
F22 0.0309(7) 0.0340(7) 0.0210(7) 0.0024(6) -0.0028(5) 0.0054(6)
F13 0.0374(8) 0.0188(6) 0.0313(8) 0.0028(5) -0.0083(6) 0.0061(5)
F24 0.0327(7) 0.0438(8) 0.0186(7) 0.0019(6) -0.0020(6) 0.0001(6)
F12 0.0296(7) 0.0296(7) 0.0339(8) -0.0022(6) -0.0066(6) 0.0095(5)
F33 0.0475(9) 0.0363(8) 0.0183(7) -0.0066(6) -0.0015(6) 0.0179(6)
F14 0.0436(9) 0.0205(6) 0.0326(8) 0.0043(6) -0.0047(7) -0.0047(6)
F26 0.0438(9) 0.0492(9) 0.0194(7) -0.0010(6) -0.0138(6) 0.0169(7)
F37 0.0636(11) 0.0280(7) 0.0165(7) -0.0026(5) -0.0112(7) 0.0239(7)
F23 0.0289(7) 0.0461(9) 0.0304(8) -0.0022(7) -0.0090(6) 0.0116(6)
F25 0.0499(10) 0.0521(9) 0.0142(7) 0.0056(6) -0.0017(6) 0.0072(7)
O1 0.0280(8) 0.0170(7) 0.0161(7) -0.0005(6) -0.0034(6) 0.0035(6)
O2 0.0242(7) 0.0196(7) 0.0184(8) -0.0006(6) -0.0046(6) 0.0026(5)
F36 0.0815(14) 0.0479(9) 0.0257(8) -0.0119(7) -0.0149(8) 0.0474(10)
N2 0.0153(8) 0.0163(8) 0.0181(9) 0.0016(7) 0.0016(7) 0.0008(6)
N1 0.0162(8) 0.0199(9) 0.0192(9) 0.0043(7) 0.0009(7) 0.0021(6)
C44 0.0147(9) 0.0185(9) 0.0156(10) 0.0003(8) -0.0003(7) 0.0007(7)
C9 0.0138(9) 0.0178(9) 0.0165(10) 0.0001(7) 0.0024(7) 0.0019(7)
C38 0.0163(9) 0.0175(9) 0.0167(10) -0.0006(8) 0.0018(8) -0.0006(7)
C61 0.0166(9) 0.0212(10) 0.0187(10) -0.0011(8) -0.0005(8) 0.0007(7)
C39 0.0196(9) 0.0186(9) 0.0179(10) 0.0005(8) 0.0017(8) 0.0026(7)
C17 0.0292(11) 0.0221(10) 0.0165(11) -0.0005(8) -0.0026(9) 0.0084(8)
C43 0.0193(9) 0.0189(9) 0.0220(11) -0.0023(8) 0.0005(8) 0.0001(7)
C28 0.0220(10) 0.0157(9) 0.0186(10) -0.0004(8) -0.0040(8) 0.0039(7)
C47 0.0200(10) 0.0187(10) 0.0254(11) 0.0059(8) 0.0014(8) 0.0036(8)
C29 0.0252(10) 0.0198(10) 0.0158(10) 0.0018(8) -0.0048(8) 0.0007(8)
C5 0.0387(13) 0.0186(10) 0.0171(10) -0.0004(8) -0.0045(9) -0.0021(8)
C59 0.0187(10) 0.0250(11) 0.0234(11) -0.0031(8) 0.0038(8) 0.0019(8)
C30 0.0336(12) 0.0266(11) 0.0156(11) -0.0047(9) -0.0032(9) 0.0073(9)
C6 0.0329(12) 0.0201(10) 0.0147(10) -0.0016(8) -0.0053(9) 0.0072(9)
C46 0.0218(10) 0.0206(10) 0.0254(11) 0.0085(8) 0.0039(9) 0.0029(8)
C21 0.0337(12) 0.0215(10) 0.0165(11) -0.0015(8) -0.0028(9) 0.0059(9)
C60 0.0161(9) 0.0244(10) 0.0236(11) -0.0029(9) -0.0002(8) -0.0010(8)
C4 0.0289(11) 0.0287(11) 0.0167(10) -0.0042(9) -0.0033(9) -0.0022(9)
C2 0.0322(11) 0.0171(10) 0.0151(10) -0.0021(8) -0.0027(8) 0.0027(8)
C20 0.0418(13) 0.0268(11) 0.0149(10) -0.0002(9) -0.0032(9) 0.0087(10)
C19 0.0398(13) 0.0282(11) 0.0168(11) -0.0023(9) -0.0114(10) 0.0141(10)
C16 0.0307(11) 0.0149(9) 0.0181(10) -0.0016(8) -0.0039(8) 0.0059(8)
C27 0.0275(11) 0.0163(10) 0.0177(10) -0.0005(8) -0.0041(8) 0.0026(8)
C42 0.0235(10) 0.0217(10) 0.0217(11) -0.0064(8) 0.0022(8) -0.0001(8)
C49 0.0170(9) 0.0243(10) 0.0198(11) 0.0045(8) 0.0043(8) 0.0041(8)
C3 0.0293(11) 0.0250(11) 0.0182(11) -0.0046(8) -0.0048(9) 0.0081(9)
C31 0.0457(14) 0.0256(11) 0.0221(12) -0.0049(10) -0.0091(11) 0.0186(10)
C32 0.0408(13) 0.0210(10) 0.0165(11) 0.0002(8) -0.0091(9) 0.0120(9)
C53 0.0223(11) 0.0386(13) 0.0351(14) 0.0100(11) 0.0126(10) 0.0015(10)
C1 0.0315(11) 0.0194(10) 0.0117(9) -0.0013(8) -0.0040(8) 0.0048(8)
C40 0.0267(11) 0.0218(10) 0.0195(11) 0.0028(8) 0.0045(8) -0.0013(8)
C51 0.0295(12) 0.0392(14) 0.0275(13) -0.0054(11) 0.0051(10) 0.0019(10)
C41 0.0250(11) 0.0308(12) 0.0168(11) -0.0004(9) 0.0027(8) 0.0005(9)
C62 0.0226(10) 0.0246(11) 0.0259(12) -0.0015(9) 0.0060(9) -0.0048(8)
C18 0.0307(12) 0.0243(11) 0.0243(12) -0.0043(9) -0.0064(9) 0.0113(9)
C54 0.0255(11) 0.0301(12) 0.0331(13) 0.0068(10) 0.0090(10) 0.0043(9)
C58 0.0299(12) 0.0334(13) 0.0324(13) 0.0050(10) 0.0095(10) 0.0114(10)
C56 0.0224(12) 0.0451(15) 0.0267(12) 0.0059(11) 0.0014(9) 0.0105(10)
C57 0.0205(11) 0.0490(15) 0.0366(15) 0.0009(12) 0.0057(10) 0.0019(10)
C50 0.0235(11) 0.0341(12) 0.0297(13) -0.0054(10) 0.0020(9) 0.0003(9)
C52 0.0254(12) 0.0568(17) 0.0218(12) 0.0064(11) 0.0054(9) 0.0114(11)
C55 0.0234(11) 0.0334(12) 0.0223(11) 0.0026(9) 0.0020(9) 0.0053(9)
B1 0.0292(12) 0.0146(10) 0.0167(11) 0.0002(8) -0.0037(9) 0.0057(9)

loop_
_atom_type_symbol
_atom_type_description
_atom_type_scat_dispersion_real
_atom_type_scat_dispersion_imag
_atom_type_scat_source
C C 0.0181 0.0091 'International Tables Vol C Tables 4.2.6.8 and 6.1.1.4'
H H 0.0000 0.0000 'International Tables Vol C Tables 4.2.6.8 and 6.1.1.4'
B B 0.0090 0.0039 'International Tables Vol C Tables 4.2.6.8 and 6.1.1.4'
F F 0.0727 0.0534 'International Tables Vol C Tables 4.2.6.8 and 6.1.1.4'
N N 0.0311 0.0180 'International Tables Vol C Tables 4.2.6.8 and 6.1.1.4'
O O 0.0492 0.0322 'International Tables Vol C Tables 4.2.6.8 and 6.1.1.4'

loop_
_geom_angle_atom_site_label_1
_geom_angle_atom_site_label_2
_geom_angle_atom_site_label_3
_geom_angle
_geom_angle_site_symmetry_1
_geom_angle_site_symmetry_3
_geom_angle_publ_flag
C9 O1 B1 130.27(17) . . ?
C44 N2 C47 107.73(17) . . ?
C44 N2 C38 133.18(17) . . ?
C47 N2 C38 119.09(17) . . ?
C44 N1 C46 107.73(18) . . ?
C44 N1 C49 128.84(17) . . ?
C46 N1 C49 123.39(18) . . ?
N2 C44 N1 108.68(17) . . ?
N2 C44 C9 125.12(18) . . ?
N1 C44 C9 126.19(18) . . ?
O2 C9 O1 129.96(19) . . ?
O2 C9 C44 119.55(18) . . ?
O1 C9 C44 110.48(17) . . ?
N2 C38 C39 112.83(16) . . ?
N2 C38 C43 107.60(16) . . ?
C39 C38 C43 108.12(17) . . ?
N2 C38 C61 108.10(16) . . ?
C39 C38 C61 109.94(16) . . ?
C43 C38 C61 110.21(16) . . ?
C60 C61 C38 109.31(17) . . ?
C38 C39 C40 109.16(17) . . ?
F22 C17 C18 115.8(2) . . ?
F22 C17 C16 119.60(19) . . ?
C18 C17 C16 124.5(2) . . ?
C42 C43 C38 109.55(17) . . ?
F35 C28 C29 115.22(18) . . ?
F35 C28 C27 119.97(19) . . ?
C29 C28 C27 124.80(19) . . ?
C46 C47 N2 108.16(19) . . ?
F34 C29 C30 119.4(2) . . ?
F34 C29 C28 121.08(19) . . ?
C30 C29 C28 119.5(2) . . ?
F14 C5 C6 120.8(2) . . ?
F14 C5 C4 119.8(2) . . ?
C6 C5 C4 119.4(2) . . ?
C42 C59 C60 109.89(17) . . ?
F33 C30 C29 121.1(2) . . ?
F33 C30 C31 120.8(2) . . ?
C29 C30 C31 118.1(2) . . ?
F13 C6 C5 116.3(2) . . ?
F13 C6 C1 119.1(2) . . ?
C5 C6 C1 124.7(2) . . ?
C47 C46 N1 107.70(19) . . ?
F24 C21 C16 121.6(2) . . ?
F24 C21 C20 114.9(2) . . ?
C16 C21 C20 123.4(2) . . ?
C62 C60 C61 109.00(18) . . ?
C62 C60 C59 110.1(2) . . ?
C61 C60 C59 109.25(17) . . ?
F15 C4 C3 120.5(2) . . ?
F15 C4 C5 121.1(2) . . ?
C3 C4 C5 118.4(2) . . ?
F11 C2 C3 114.94(19) . . ?
F11 C2 C1 121.5(2) . . ?
C3 C2 C1 123.6(2) . . ?
F25 C20 C19 119.9(2) . . ?
F25 C20 C21 120.2(2) . . ?
C19 C20 C21 119.9(2) . . ?
F26 C19 C18 120.3(2) . . ?
F26 C19 C20 120.4(2) . . ?
C18 C19 C20 119.3(2) . . ?
C21 C16 C17 114.1(2) . . ?
C21 C16 B1 126.4(2) . . ?
C17 C16 B1 119.3(2) . . ?
C32 C27 C28 112.9(2) . . ?
C32 C27 B1 127.3(2) . . ?
C28 C27 B1 119.70(18) . . ?
C41 C42 C59 109.51(18) . . ?
C41 C42 C43 109.17(18) . . ?
C59 C42 C43 109.39(18) . . ?
N1 C49 C50 109.66(18) . . ?
N1 C49 C54 108.72(17) . . ?
C50 C49 C54 109.4(2) . . ?
N1 C49 C55 109.27(18) . . ?
C50 C49 C55 110.97(19) . . ?
C54 C49 C55 108.76(19) . . ?
F12 C3 C4 119.4(2) . . ?
F12 C3 C2 120.2(2) . . ?
C4 C3 C2 120.3(2) . . ?
F36 C31 C32 120.4(2) . . ?
F36 C31 C30 119.1(2) . . ?
C32 C31 C30 120.5(2) . . ?
F37 C32 C31 114.9(2) . . ?
F37 C32 C27 121.0(2) . . ?
C31 C32 C27 124.1(2) . . ?
C57 C53 C52 111.1(2) . . ?
C57 C53 C54 109.9(2) . . ?
C52 C53 C54 109.0(2) . . ?
C6 C1 C2 113.4(2) . . ?
C6 C1 B1 120.31(19) . . ?
C2 C1 B1 126.12(19) . . ?
C41 C40 C62 110.15(19) . . ?
C41 C40 C39 109.17(18) . . ?
C62 C40 C39 110.09(19) . . ?
C58 C51 C50 109.0(2) . . ?
C58 C51 C52 109.3(2) . . ?
C50 C51 C52 109.4(2) . . ?
C40 C41 C42 109.22(18) . . ?
C60 C62 C40 109.21(18) . . ?
F23 C18 C19 120.5(2) . . ?
F23 C18 C17 120.7(2) . . ?
C19 C18 C17 118.8(2) . . ?
C49 C54 C53 108.90(19) . . ?
C56 C58 C51 110.2(2) . . ?
C57 C56 C58 110.2(2) . . ?
C57 C56 C55 109.6(2) . . ?
C58 C56 C55 109.3(2) . . ?
C56 C57 C53 108.9(2) . . ?
C49 C50 C51 109.1(2) . . ?
C53 C52 C51 108.7(2) . . ?
C49 C55 C56 108.73(19) . . ?
O1 B1 C16 109.10(17) . . ?
O1 B1 C1 108.11(17) . . ?
C16 B1 C1 114.86(19) . . ?
O1 B1 C27 105.09(18) . . ?
C16 B1 C27 113.86(18) . . ?
C1 B1 C27 105.24(17) . . ?

loop_
_geom_bond_atom_site_label_1
_geom_bond_atom_site_label_2
_geom_bond_distance
_geom_bond_site_symmetry_2
_geom_bond_publ_flag
F34 C29 1.337(2) . ?
F35 C28 1.352(2) . ?
F11 C2 1.349(3) . ?
F15 C4 1.336(3) . ?
F22 C17 1.348(3) . ?
F13 C6 1.355(3) . ?
F24 C21 1.344(3) . ?
F12 C3 1.342(3) . ?
F33 C30 1.334(3) . ?
F14 C5 1.347(3) . ?
F26 C19 1.345(3) . ?
F37 C32 1.356(3) . ?
F23 C18 1.340(3) . ?
F25 C20 1.345(3) . ?
O1 C9 1.298(3) . ?
O1 B1 1.540(3) . ?
O2 C9 1.207(3) . ?
F36 C31 1.348(3) . ?
N2 C44 1.344(3) . ?
N2 C47 1.380(3) . ?
N2 C38 1.516(3) . ?
N1 C44 1.349(3) . ?
N1 C46 1.383(3) . ?
N1 C49 1.517(3) . ?
C44 C9 1.523(3) . ?
C38 C39 1.532(3) . ?
C38 C43 1.540(3) . ?
C38 C61 1.541(3) . ?
C61 C60 1.537(3) . ?
C39 C40 1.536(3) . ?
C17 C18 1.386(3) . ?
C17 C16 1.393(3) . ?
C43 C42 1.536(3) . ?
C28 C29 1.383(3) . ?
C28 C27 1.391(3) . ?
C47 C46 1.338(3) . ?
C29 C30 1.377(3) . ?
C5 C6 1.381(4) . ?
C5 C4 1.383(3) . ?
C59 C42 1.534(3) . ?
C59 C60 1.538(3) . ?
C30 C31 1.380(3) . ?
C6 C1 1.386(3) . ?
C21 C16 1.385(3) . ?
C21 C20 1.389(3) . ?
C60 C62 1.528(3) . ?
C4 C3 1.376(4) . ?
C2 C3 1.382(3) . ?
C2 C1 1.397(3) . ?
C20 C19 1.379(4) . ?
C19 C18 1.378(4) . ?
C16 B1 1.644(3) . ?
C27 C32 1.391(3) . ?
C27 B1 1.650(3) . ?
C42 C41 1.534(3) . ?
C49 C50 1.523(3) . ?
C49 C54 1.537(3) . ?
C49 C55 1.537(3) . ?
C31 C32 1.376(4) . ?
C53 C57 1.522(4) . ?
C53 C52 1.527(4) . ?
C53 C54 1.543(3) . ?
C1 B1 1.645(4) . ?
C40 C41 1.531(3) . ?
C40 C62 1.535(3) . ?
C51 C58 1.536(4) . ?
C51 C50 1.540(3) . ?
C51 C52 1.543(4) . ?
C58 C56 1.522(4) . ?
C56 C57 1.520(4) . ?
C56 C55 1.539(3) . ?
